data_4350587
loop_
_publ_author_name
'Cotton, F. Albert'
'Liu, Chun Y.'
'Murillo, Carlos A.'
'Zhao, Qinliang'

_publ_section_title
;
 An isomeric pair of fluoride-bridged cyclic dimolybdenum triads.
;
_journal_issue 23
_journal_name_full 'Inorganic chemistry'
_journal_page_first 9480
_journal_page_last 9486
_journal_paper_doi 10.1021/ic061525g
_journal_volume 45
_journal_year 2006
_chemical_formula_moiety '[Mo2(C15H15N2O2)2]3F6[(C6H5)4B],2CH2Cl2'
_chemical_formula_sum 'C116 H114 B Cl4 F6 Mo6 N12 O12'
_chemical_formula_weight 2710.44
_chemical_name_common '[Mo2(DAniF)2]3F6(ph4B),2CH2Cl2'
_space_group_IT_number 14
_space_group_name_Hall '-P 2ybc'
_space_group_name_H-M_alt 'P 1 21/c 1'
_symmetry_cell_setting monoclinic
_symmetry_space_group_name_H-M 'P 1 21/c 1'
_atom_sites_solution_hydrogens geom
_atom_sites_solution_primary direct
_atom_sites_solution_secondary difmap
_audit_creation_method SHELXL-97
_cell_angle_alpha 90.00
_cell_angle_beta 98.590(3)
_cell_angle_gamma 90.00
_cell_formula_units_Z 4
_cell_length_a 19.923(3)
_cell_length_b 28.670(4)
_cell_length_c 20.496(3)
_cell_measurement_reflns_used 9844
_cell_measurement_temperature 213(2)
_cell_measurement_theta_max 27.276
_cell_measurement_theta_min 2.186
_cell_volume 11576(3)
_computing_cell_refinement SAINT
_computing_data_collection SMART
_computing_data_reduction SAINT
_computing_molecular_graphics XP
_computing_publication_material XCIF
_computing_structure_refinement 'SHELXL-97 (Sheldrick, 1997)'
_computing_structure_solution 'SHELXS-97 (Sheldrick, 1990)'
_diffrn_ambient_temperature 213(2)
_diffrn_measured_fraction_theta_full 0.999
_diffrn_measured_fraction_theta_max 0.999
_diffrn_measurement_device_type 'BRUKER SMART 1000'
_diffrn_measurement_method \w-scans
_diffrn_radiation_monochromator graphite
_diffrn_radiation_source 'fine-focus sealed tube'
_diffrn_radiation_type MoK\a
_diffrn_radiation_wavelength 0.71073
_diffrn_reflns_av_R_equivalents 0.0388
_diffrn_reflns_av_sigmaI/netI 0.0456
_diffrn_reflns_limit_h_max 23
_diffrn_reflns_limit_h_min -19
_diffrn_reflns_limit_k_max 26
_diffrn_reflns_limit_k_min -34
_diffrn_reflns_limit_l_max 24
_diffrn_reflns_limit_l_min -22
_diffrn_reflns_number 61207
_diffrn_reflns_theta_full 25.00
_diffrn_reflns_theta_max 25.00
_diffrn_reflns_theta_min 1.70
_diffrn_standards_number 0
_exptl_absorpt_coefficient_mu 0.797
_exptl_absorpt_correction_T_max 0.8831
_exptl_absorpt_correction_T_min 0.7960
_exptl_absorpt_correction_type multi-scan
_exptl_absorpt_process_details SADABS
_exptl_crystal_colour black
_exptl_crystal_density_diffrn 1.555
_exptl_crystal_density_method 'not measured'
_exptl_crystal_description block
_exptl_crystal_F_000 5476
_exptl_crystal_size_max 0.30
_exptl_crystal_size_mid 0.20
_exptl_crystal_size_min 0.16
_refine_diff_density_max 0.764
_refine_diff_density_min -0.666
_refine_diff_density_rms
'0.088 =============the end of compound 2=================== ============compound 3================================'
_refine_ls_extinction_method none
_refine_ls_goodness_of_fit_ref 1.074
_refine_ls_hydrogen_treatment noref
_refine_ls_matrix_type full
_refine_ls_number_parameters 1480
_refine_ls_number_reflns 20385
_refine_ls_number_restraints 167
_refine_ls_restrained_S_all 1.072
_refine_ls_R_factor_all 0.0761
_refine_ls_R_factor_gt 0.0440
_refine_ls_shift/su_max 0.003
_refine_ls_shift/su_mean 0.000
_refine_ls_structure_factor_coef Fsqd
_refine_ls_weighting_details 'calc w=1/[\s^2^(Fo^2^)+(0.0244P)^2^+31.9691P] where P=(Fo^2^+2Fc^2^)/3'
_refine_ls_weighting_scheme calc
_refine_ls_wR_factor_gt 0.0879
_refine_ls_wR_factor_ref 0.1057
_reflns_number_gt 14299
_reflns_number_total 20385
_reflns_threshold_expression >2sigma(I)
_cod_data_source_file ic061525gsi20060814_103725.cif
_cod_data_source_block xl
_cod_original_sg_symbol_H-M P2(1)/c
_cod_database_code 4350587

loop_
_symmetry_equiv_pos_as_xyz
'x, y, z'
'-x, y+1/2, -z+1/2'
'-x, -y, -z'
'x, -y-1/2, z-1/2'

loop_
_atom_site_label
_atom_site_type_symbol
_atom_site_fract_x
_atom_site_fract_y
_atom_site_fract_z
_atom_site_U_iso_or_equiv
_atom_site_adp_type
_atom_site_occupancy
_atom_site_symmetry_multiplicity
_atom_site_calc_flag
_atom_site_refinement_flags
_atom_site_disorder_assembly
_atom_site_disorder_group
Mo1 Mo 0.29777(2) 0.524703(14) 0.74972(2) 0.03117(10) Uani 1 1 d . . .
Mo2 Mo 0.19793(2) 0.518881(14) 0.77784(2) 0.03138(10) Uani 1 1 d . . .
Mo3 Mo 0.24715(2) 0.634178(15) 0.64328(2) 0.03320(11) Uani 1 1 d . C .
Mo4 Mo 0.14612(2) 0.630613(15) 0.66605(2) 0.03227(10) Uani 1 1 d . C .
Mo5 Mo 0.31781(2) 0.647530(14) 0.83240(2) 0.03206(10) Uani 1 1 d . . .
Mo6 Mo 0.21703(2) 0.643064(15) 0.85584(2) 0.03247(10) Uani 1 1 d . E .
B1 B 0.6992(4) 0.8694(2) 0.2224(4) 0.0566(18) Uani 1 1 d . . .
F1 F 0.28792(14) 0.57075(9) 0.67349(13) 0.0421(7) Uani 1 1 d . . .
F2 F 0.14416(13) 0.56442(9) 0.70981(13) 0.0376(6) Uani 1 1 d . . .
F3 F 0.30307(13) 0.65945(9) 0.73071(13) 0.0399(7) Uani 1 1 d . . .
F4 F 0.15727(13) 0.65193(9) 0.76422(12) 0.0374(6) Uani 1 1 d . . .
F5 F 0.33764(14) 0.58032(9) 0.80462(13) 0.0419(7) Uani 1 1 d . . .
F6 F 0.19457(14) 0.57294(9) 0.84227(13) 0.0414(7) Uani 1 1 d . . .
N1 N 0.33976(19) 0.47981(13) 0.82396(19) 0.0336(9) Uani 1 1 d . . .
N2 N 0.2345(2) 0.47345(13) 0.85499(19) 0.0344(9) Uani 1 1 d . . .
N3 N 0.2762(2) 0.47171(13) 0.67901(19) 0.0342(9) Uani 1 1 d . . .
N4 N 0.17120(19) 0.46485(13) 0.71141(19) 0.0354(9) Uani 1 1 d . . .
N5 N 0.21720(19) 0.60720(14) 0.54912(19) 0.0353(9) Uani 1 1 d . . .
N6 N 0.10920(19) 0.60081(14) 0.57353(18) 0.0347(9) Uani 1 1 d . . .
N7 N 0.2370(2) 0.70426(14) 0.6176(2) 0.0434(11) Uani 1 1 d . . .
N8 N 0.1281(2) 0.70110(15) 0.6396(2) 0.0439(11) Uani 1 1 d . . .
N9 N 0.3195(2) 0.72001(13) 0.8490(2) 0.0371(10) Uani 1 1 d . . .
N10 N 0.21149(19) 0.71462(14) 0.8719(2) 0.0367(10) Uani 1 1 d . . .
N11 N 0.36105(19) 0.62956(14) 0.92806(19) 0.0364(10) Uani 1 1 d . . .
N12 N 0.25358(19) 0.62927(14) 0.95510(19) 0.0353(9) Uani 1 1 d . . .
O1 O 0.61399(17) 0.42895(13) 0.8589(2) 0.0579(11) Uani 1 1 d D . .
O3 O 0.4624(2) 0.44721(18) 0.5038(2) 0.0758(14) Uani 1 1 d . . .
O5 O 0.3970(2) 0.57831(19) 0.3679(2) 0.0848(15) Uani 1 1 d . . .
O6 O -0.14998(18) 0.52155(15) 0.5127(2) 0.0609(11) Uani 1 1 d . . .
O11 O 0.63004(19) 0.56700(16) 0.9765(2) 0.0648(12) Uani 1 1 d . . .
O12 O 0.0832(2) 0.60356(18) 1.1451(2) 0.0802(14) Uani 1 1 d . E .
C1B C 0.6160(3) 0.8756(2) 0.2175(3) 0.0517(15) Uani 1 1 d . . .
C2B C 0.5843(3) 0.9179(2) 0.2268(3) 0.0557(15) Uani 1 1 d . . .
H2BA H 0.6115 0.9444 0.2380 0.067 Uiso 1 1 calc R . .
C3B C 0.5145(3) 0.9227(3) 0.2203(3) 0.0652(18) Uani 1 1 d . . .
H3BA H 0.4958 0.9521 0.2269 0.078 Uiso 1 1 calc R . .
C4B C 0.4723(4) 0.8855(3) 0.2043(3) 0.072(2) Uani 1 1 d . . .
H4BA H 0.4249 0.8890 0.1993 0.087 Uiso 1 1 calc R . .
C5B C 0.5011(4) 0.8433(3) 0.1959(4) 0.076(2) Uani 1 1 d . . .
H5BA H 0.4731 0.8172 0.1851 0.092 Uiso 1 1 calc R . .
C6B C 0.5712(3) 0.8381(2) 0.2029(3) 0.0656(18) Uani 1 1 d . . .
H6BA H 0.5893 0.8082 0.1977 0.079 Uiso 1 1 calc R . .
C7B C 0.7373(3) 0.9184(2) 0.2460(3) 0.0505(14) Uani 1 1 d . . .
C8B C 0.7743(3) 0.9264(2) 0.3082(3) 0.0626(17) Uani 1 1 d . . .
H8BA H 0.7778 0.9020 0.3393 0.075 Uiso 1 1 calc R . .
C9B C 0.8065(3) 0.9689(3) 0.3269(4) 0.0722(19) Uani 1 1 d . . .
H9BA H 0.8302 0.9725 0.3699 0.087 Uiso 1 1 calc R . .
C10 C 0.3000(3) 0.46189(16) 0.8635(2) 0.0363(12) Uani 1 1 d . . .
H10A H 0.3177 0.4412 0.8973 0.044 Uiso 1 1 calc R . .
C10B C 0.8039(3) 1.0051(2) 0.2830(4) 0.0699(19) Uani 1 1 d . . .
H10B H 0.8262 1.0334 0.2949 0.084 Uiso 1 1 calc R . .
C11B C 0.7678(4) 0.9989(2) 0.2217(4) 0.0710(19) Uani 1 1 d . . .
H11A H 0.7649 1.0234 0.1909 0.085 Uiso 1 1 calc R . .
C12B C 0.7356(3) 0.9572(2) 0.2040(3) 0.0607(17) Uani 1 1 d . . .
H12A H 0.7110 0.9545 0.1613 0.073 Uiso 1 1 calc R . .
C13B C 0.7259(4) 0.8288(2) 0.2761(4) 0.0688(19) Uani 1 1 d . . .
C14B C 0.6894(5) 0.8142(2) 0.3257(4) 0.091(2) Uani 1 1 d . . .
H14A H 0.6456 0.8263 0.3261 0.109 Uiso 1 1 calc R . .
C15B C 0.7154(6) 0.7821(3) 0.3750(5) 0.120(4) Uani 1 1 d . . .
H15A H 0.6895 0.7732 0.4077 0.143 Uiso 1 1 calc R . .
C16B C 0.7790(7) 0.7637(4) 0.3748(6) 0.145(5) Uani 1 1 d . . .
H16A H 0.7968 0.7424 0.4077 0.174 Uiso 1 1 calc R . .
C17B C 0.8167(5) 0.7764(3) 0.3269(7) 0.141(5) Uani 1 1 d . . .
H17A H 0.8599 0.7634 0.3265 0.169 Uiso 1 1 calc R . .
C18B C 0.7907(4) 0.8087(3) 0.2789(5) 0.100(3) Uani 1 1 d . . .
H18A H 0.8176 0.8175 0.2470 0.120 Uiso 1 1 calc R . .
C19B C 0.7203(3) 0.8549(2) 0.1498(3) 0.0588(16) Uani 1 1 d . . .
C20B C 0.7826(3) 0.8678(2) 0.1310(4) 0.080(2) Uani 1 1 d . . .
H20A H 0.8129 0.8855 0.1607 0.096 Uiso 1 1 calc R . .
C21B C 0.8019(4) 0.8557(3) 0.0705(5) 0.106(3) Uani 1 1 d . . .
H21A H 0.8446 0.8649 0.0607 0.128 Uiso 1 1 calc R . .
C22B C 0.7591(4) 0.8307(3) 0.0256(5) 0.117(3) Uani 1 1 d . . .
H22A H 0.7719 0.8229 -0.0154 0.140 Uiso 1 1 calc R . .
C23B C 0.6975(4) 0.8169(3) 0.0405(4) 0.103(3) Uani 1 1 d . . .
H23A H 0.6679 0.7993 0.0100 0.123 Uiso 1 1 calc R . .
C24B C 0.6787(3) 0.8292(2) 0.1012(4) 0.075(2) Uani 1 1 d . . .
H24A H 0.6358 0.8198 0.1100 0.091 Uiso 1 1 calc R . .
C11 C 0.4106(2) 0.46731(17) 0.8330(2) 0.0346(11) Uani 1 1 d . . .
C12 C 0.4301(3) 0.42100(19) 0.8311(3) 0.0496(14) Uani 1 1 d . . .
H12B H 0.3970 0.3974 0.8241 0.060 Uiso 1 1 calc R . .
C13 C 0.4983(3) 0.40936(19) 0.8395(3) 0.0499(14) Uani 1 1 d . . .
H13A H 0.5114 0.3779 0.8388 0.060 Uiso 1 1 calc R . .
C14 C 0.5472(2) 0.4438(2) 0.8491(3) 0.0449(13) Uani 1 1 d D . .
C15 C 0.5280(2) 0.49002(18) 0.8496(3) 0.0418(13) Uani 1 1 d . . .
H15B H 0.5611 0.5136 0.8556 0.050 Uiso 1 1 calc R . .
C16 C 0.4595(2) 0.50147(18) 0.8414(2) 0.0398(12) Uani 1 1 d . . .
H16B H 0.4464 0.5330 0.8415 0.048 Uiso 1 1 calc R . .
C17 C 0.6646(3) 0.4637(2) 0.8680(4) 0.073(2) Uani 1 1 d D . .
H17B H 0.7090 0.4491 0.8742 0.110 Uiso 1 1 calc R . .
H17C H 0.6595 0.4821 0.9066 0.110 Uiso 1 1 calc R . .
H17D H 0.6602 0.4837 0.8295 0.110 Uiso 1 1 calc R . .
C21 C 0.1940(2) 0.45309(17) 0.8997(2) 0.0373(12) Uani 1 1 d . A .
C22 C 0.1599(3) 0.4811(2) 0.9383(3) 0.0497(14) Uani 1 1 d . . .
H22B H 0.1620 0.5137 0.9342 0.060 Uiso 1 1 calc R . .
C23 C 0.1226(3) 0.4616(2) 0.9831(3) 0.0590(16) Uani 1 1 d . A .
H23B H 0.0994 0.4812 1.0091 0.071 Uiso 1 1 calc R . .
C24 C 0.1190(3) 0.4145(2) 0.9902(3) 0.0598(17) Uani 1 1 d D . .
C25 C 0.1524(3) 0.3862(2) 0.9520(4) 0.073(2) Uani 1 1 d . A .
H25A H 0.1507 0.3536 0.9569 0.088 Uiso 1 1 calc R . .
C26 C 0.1893(3) 0.4057(2) 0.9059(3) 0.0630(17) Uani 1 1 d . . .
H26A H 0.2111 0.3861 0.8789 0.076 Uiso 1 1 calc R A .
O2 O 0.085(3) 0.414(2) 1.045(2) 0.03(2) Uiso 0.08(4) 1 d PD A 1
C27 C 0.080(4) 0.367(2) 1.062(3) 0.02(3) Uiso 0.08(4) 1 d PD A 1
H27A H 0.0582 0.3648 1.1010 0.032 Uiso 0.08(4) 1 calc PR A 1
H27B H 0.1255 0.3537 1.0715 0.032 Uiso 0.08(4) 1 calc PR A 1
H27C H 0.0540 0.3502 1.0260 0.032 Uiso 0.08(4) 1 calc PR A 1
O2B O 0.0790(4) 0.3973(5) 1.0345(5) 0.085(3) Uani 0.92(4) 1 d PD A 2
C27B C 0.0784(7) 0.3491(6) 1.0461(10) 0.156(6) Uani 0.92(4) 1 d PD A 2
H27D H 0.0487 0.3424 1.0783 0.233 Uiso 0.92(4) 1 calc PR A 2
H27E H 0.1240 0.3386 1.0628 0.233 Uiso 0.92(4) 1 calc PR A 2
H27F H 0.0620 0.3330 1.0052 0.233 Uiso 0.92(4) 1 calc PR A 2
C30 C 0.2154(2) 0.45148(17) 0.6727(2) 0.0372(12) Uani 1 1 d . . .
H30A H 0.2038 0.4279 0.6410 0.045 Uiso 1 1 calc R . .
C31 C 0.3213(2) 0.46325(16) 0.6322(2) 0.0354(11) Uani 1 1 d . . .
C32 C 0.3004(3) 0.4482(2) 0.5692(3) 0.0502(14) Uani 1 1 d . . .
H32A H 0.2541 0.4418 0.5556 0.060 Uiso 1 1 calc R . .
C33 C 0.3456(3) 0.4422(2) 0.5248(3) 0.0531(15) Uani 1 1 d . . .
H33A H 0.3300 0.4310 0.4821 0.064 Uiso 1 1 calc R . .
C34 C 0.4132(3) 0.4525(2) 0.5431(3) 0.0505(14) Uani 1 1 d . . .
C35 C 0.4349(3) 0.4687(2) 0.6063(3) 0.0579(16) Uani 1 1 d . . .
H35A H 0.4808 0.4766 0.6192 0.070 Uiso 1 1 calc R . .
C36 C 0.3894(3) 0.4734(2) 0.6503(3) 0.0535(15) Uani 1 1 d . . .
H36A H 0.4050 0.4837 0.6935 0.064 Uiso 1 1 calc R . .
C37 C 0.4415(3) 0.4352(3) 0.4372(3) 0.097(3) Uani 1 1 d . . .
H37A H 0.4809 0.4327 0.4148 0.145 Uiso 1 1 calc R . .
H37B H 0.4113 0.4591 0.4161 0.145 Uiso 1 1 calc R . .
H37C H 0.4178 0.4055 0.4349 0.145 Uiso 1 1 calc R . .
C41 C 0.1059(3) 0.44228(18) 0.7049(2) 0.0402(12) Uani 1 1 d . B .
C42 C 0.0486(3) 0.4695(2) 0.6979(3) 0.0659(18) Uani 1 1 d . . .
H42A H 0.0528 0.5021 0.6970 0.079 Uiso 1 1 calc R . .
C43 C -0.0153(3) 0.4497(3) 0.6923(4) 0.081(2) Uani 1 1 d . B .
H43A H -0.0537 0.4692 0.6876 0.097 Uiso 1 1 calc R . .
C44 C -0.0237(3) 0.4035(3) 0.6932(3) 0.071(2) Uani 1 1 d D . .
C45 C 0.0311(4) 0.3765(3) 0.7000(5) 0.101(3) Uani 1 1 d . B .
H45A H 0.0260 0.3439 0.7000 0.121 Uiso 1 1 calc R . .
C46 C 0.0964(3) 0.3958(2) 0.7073(4) 0.091(3) Uani 1 1 d . . .
H46A H 0.1344 0.3759 0.7139 0.109 Uiso 1 1 calc R B .
O4 O -0.0877(7) 0.3831(11) 0.6823(12) 0.135(8) Uani 0.63(5) 1 d PD B 1
C47 C -0.1007(13) 0.3418(10) 0.7136(12) 0.141(11) Uani 0.63(5) 1 d PD B 1
H47A H -0.1487 0.3345 0.7036 0.212 Uiso 0.63(5) 1 calc PR B 1
H47B H -0.0881 0.3454 0.7609 0.212 Uiso 0.63(5) 1 calc PR B 1
H47C H -0.0744 0.3168 0.6981 0.212 Uiso 0.63(5) 1 calc PR B 1
O4B O -0.0929(5) 0.3950(8) 0.6884(14) 0.060(7) Uani 0.37(5) 1 d PD B 2
C47B C -0.1066(18) 0.3477(8) 0.6944(19) 0.063(9) Uiso 0.37(5) 1 d PD B 2
H47D H -0.1554 0.3429 0.6886 0.095 Uiso 0.37(5) 1 calc PR B 2
H47E H -0.0866 0.3369 0.7378 0.095 Uiso 0.37(5) 1 calc PR B 2
H47F H -0.0875 0.3304 0.6609 0.095 Uiso 0.37(5) 1 calc PR B 2
C50 C 0.1537(2) 0.59346(18) 0.5326(2) 0.0401(12) Uani 1 1 d . C 2
H50A H 0.1401 0.5785 0.4919 0.048 Uiso 1 1 calc R C 2
C51 C 0.2619(3) 0.60087(18) 0.5011(2) 0.0397(12) Uani 1 1 d . C 2
C52 C 0.2436(3) 0.6141(2) 0.4360(3) 0.0518(15) Uani 1 1 d . C 2
H52A H 0.2010 0.6279 0.4225 0.062 Uiso 1 1 calc R C 2
C53 C 0.2881(3) 0.6071(2) 0.3899(3) 0.0593(16) Uani 1 1 d . C 2
H53A H 0.2752 0.6162 0.3458 0.071 Uiso 1 1 calc R C 2
C54 C 0.3504(3) 0.5870(2) 0.4094(3) 0.0582(16) Uani 1 1 d . C 2
C55 C 0.3691(3) 0.5747(2) 0.4743(3) 0.0578(16) Uani 1 1 d . C 2
H55A H 0.4123 0.5617 0.4878 0.069 Uiso 1 1 calc R C 2
C56 C 0.3257(3) 0.5810(2) 0.5196(3) 0.0476(14) Uani 1 1 d . C 2
H56A H 0.3392 0.5717 0.5636 0.057 Uiso 1 1 calc R C 2
C57 C 0.3797(4) 0.5899(4) 0.3006(4) 0.112(3) Uani 1 1 d . C 2
H57A H 0.4170 0.5819 0.2772 0.168 Uiso 1 1 calc R C 2
H57B H 0.3706 0.6231 0.2963 0.168 Uiso 1 1 calc R C 2
H57C H 0.3395 0.5726 0.2819 0.168 Uiso 1 1 calc R C 2
C61 C 0.0418(2) 0.58218(17) 0.5573(2) 0.0353(11) Uani 1 1 d . C 2
C62 C 0.0032(3) 0.5743(2) 0.6056(3) 0.0633(18) Uani 1 1 d . C 2
H62A H 0.0209 0.5824 0.6492 0.076 Uiso 1 1 calc R C 2
C63 C -0.0615(3) 0.5548(2) 0.5933(3) 0.0626(18) Uani 1 1 d . C 2
H63A H -0.0867 0.5501 0.6280 0.075 Uiso 1 1 calc R C 2
C64 C -0.0875(3) 0.54261(19) 0.5309(3) 0.0443(13) Uani 1 1 d . C 2
C65 C -0.0510(3) 0.5516(2) 0.4804(3) 0.0641(18) Uani 1 1 d . C 2
H65A H -0.0696 0.5442 0.4368 0.077 Uiso 1 1 calc R C 2
C66 C 0.0123(3) 0.5712(2) 0.4933(3) 0.0559(16) Uani 1 1 d . C 2
H66A H 0.0364 0.5773 0.4581 0.067 Uiso 1 1 calc R C 2
C67 C -0.1871(3) 0.5105(2) 0.5644(3) 0.0660(18) Uani 1 1 d . C 2
H67A H -0.2298 0.4960 0.5462 0.099 Uiso 1 1 calc R C 2
H67B H -0.1959 0.5388 0.5876 0.099 Uiso 1 1 calc R C 2
H67C H -0.1609 0.4890 0.5948 0.099 Uiso 1 1 calc R C 2
C70 C 0.1798(3) 0.72565(19) 0.6239(3) 0.0469(14) Uani 1 1 d . C 2
H70A H 0.1757 0.7580 0.6172 0.056 Uiso 1 1 calc R C 2
C71 C 0.2962(4) 0.7305(3) 0.6117(5) 0.048(2) Uani 0.78(2) 1 d PG C 1
C72 C 0.3332(6) 0.7159(4) 0.5631(6) 0.059(3) Uani 0.78(2) 1 d PG C 1
H72A H 0.3178 0.6906 0.5357 0.070 Uiso 0.78(2) 1 calc PR C 1
C73 C 0.3930(5) 0.7386(5) 0.5551(5) 0.069(3) Uani 0.78(2) 1 d PG C 1
H73A H 0.4181 0.7287 0.5222 0.083 Uiso 0.78(2) 1 calc PR C 1
C74 C 0.4158(3) 0.7760(4) 0.5956(6) 0.074(2) Uani 0.78(2) 1 d PGD C 1
C75 C 0.3788(5) 0.7906(3) 0.6442(6) 0.069(3) Uani 0.78(2) 1 d PG C 1
H75A H 0.3942 0.8159 0.6717 0.083 Uiso 0.78(2) 1 calc PR C 1
C76 C 0.3189(4) 0.7678(3) 0.6523(6) 0.056(3) Uani 0.78(2) 1 d PG C 1
H76A H 0.2939 0.7777 0.6851 0.067 Uiso 0.78(2) 1 calc PR C 1
O7 O 0.4719(4) 0.8039(3) 0.5932(6) 0.089(3) Uiso 0.78(2) 1 d PD C 1
C77 C 0.5104(7) 0.7906(6) 0.5443(7) 0.096(4) Uani 0.78(2) 1 d PD C 1
H77A H 0.5484 0.8117 0.5447 0.144 Uiso 0.78(2) 1 calc PR C 1
H77B H 0.4822 0.7916 0.5015 0.144 Uiso 0.78(2) 1 calc PR C 1
H77C H 0.5272 0.7591 0.5531 0.144 Uiso 0.78(2) 1 calc PR C 1
C71B C 0.2974(14) 0.7296(11) 0.599(2) 0.048(2) Uani 0.22(2) 1 d PG C 2
C72B C 0.348(2) 0.7098(13) 0.567(3) 0.059(3) Uani 0.22(2) 1 d PG C 2
H72B H 0.3421 0.6794 0.5499 0.070 Uiso 0.22(2) 1 calc PR C 2
C73B C 0.406(2) 0.7351(19) 0.561(2) 0.069(3) Uani 0.22(2) 1 d PG C 2
H73B H 0.4399 0.7217 0.5395 0.083 Uiso 0.22(2) 1 calc PR C 2
C74B C 0.4139(13) 0.7800(17) 0.586(2) 0.074(2) Uani 0.22(2) 1 d PGD C 2
C75B C 0.3637(16) 0.7998(11) 0.618(2) 0.069(3) Uani 0.22(2) 1 d PG C 2
H75B H 0.3691 0.8302 0.6347 0.083 Uiso 0.22(2) 1 calc PR C 2
C76B C 0.3054(13) 0.7746(11) 0.6238(18) 0.056(3) Uani 0.22(2) 1 d PG C 2
H76B H 0.2714 0.7879 0.6451 0.067 Uiso 0.22(2) 1 calc PR C 2
O7B O 0.4741(10) 0.7973(8) 0.5686(15) 0.050(7) Uiso 0.22(2) 1 d PD C 2
C77B C 0.515(2) 0.7753(17) 0.528(2) 0.069(13) Uiso 0.22(2) 1 d PD C 2
H77D H 0.5542 0.7950 0.5242 0.104 Uiso 0.22(2) 1 calc PR C 2
H77E H 0.4897 0.7701 0.4847 0.104 Uiso 0.22(2) 1 calc PR C 2
H77F H 0.5311 0.7457 0.5474 0.104 Uiso 0.22(2) 1 calc PR C 2
C81 C 0.0600(3) 0.7207(3) 0.6429(5) 0.0403(16) Uani 0.512(5) 1 d PG C 1
C82 C 0.0571(4) 0.7658(3) 0.6674(5) 0.073(3) Uani 0.512(5) 1 d PG C 1
H82A H 0.0974 0.7821 0.6823 0.087 Uiso 0.512(5) 1 calc PR C 1
C83 C -0.0055(5) 0.7867(2) 0.6698(5) 0.077(3) Uani 0.512(5) 1 d PG C 1
H83A H -0.0074 0.8172 0.6863 0.092 Uiso 0.512(5) 1 calc PR C 1
C84 C -0.0650(4) 0.7626(3) 0.6478(5) 0.062(2) Uani 0.512(5) 1 d PGD C 1
C85 C -0.0621(3) 0.7175(3) 0.6233(5) 0.075(3) Uani 0.512(5) 1 d PG C 1
H85A H -0.1024 0.7012 0.6084 0.091 Uiso 0.512(5) 1 calc PR C 1
C86 C 0.0004(4) 0.6966(2) 0.6209(5) 0.069(3) Uani 0.512(5) 1 d PG C 1
H86A H 0.0023 0.6661 0.6043 0.083 Uiso 0.512(5) 1 calc PR C 1
C87 C -0.1869(9) 0.7669(8) 0.6166(12) 0.104(9) Uani 0.512(5) 1 d PD C 1
H87A H -0.2246 0.7860 0.6256 0.156 Uiso 0.512(5) 1 calc PR C 1
H87B H -0.1928 0.7352 0.6313 0.156 Uiso 0.512(5) 1 calc PR C 1
H87C H -0.1852 0.7669 0.5695 0.156 Uiso 0.512(5) 1 calc PR C 1
O8 O -0.1262(6) 0.7851(7) 0.6501(13) 0.081(6) Uani 0.512(5) 1 d PD C 1
C81B C 0.0691(4) 0.7287(3) 0.6431(5) 0.0403(16) Uani 0.488(5) 1 d PG C 2
C82B C 0.0537(4) 0.7704(3) 0.6096(5) 0.073(3) Uani 0.488(5) 1 d PG C 2
H82B H 0.0857 0.7843 0.5863 0.087 Uiso 0.488(5) 1 calc PR C 2
C83B C -0.0089(5) 0.7915(3) 0.6106(5) 0.077(3) Uani 0.488(5) 1 d PG C 2
H83B H -0.0193 0.8197 0.5880 0.092 Uiso 0.488(5) 1 calc PR C 2
C84B C -0.0561(4) 0.7710(3) 0.6451(5) 0.062(2) Uani 0.488(5) 1 d PGD C 2
C85B C -0.0408(4) 0.7292(3) 0.6786(5) 0.075(3) Uani 0.488(5) 1 d PG C 2
H85B H -0.0727 0.7153 0.7019 0.091 Uiso 0.488(5) 1 calc PR C 2
C86B C 0.0219(5) 0.7081(3) 0.6776(5) 0.069(3) Uani 0.488(5) 1 d PG C 2
H86B H 0.0323 0.6799 0.7002 0.083 Uiso 0.488(5) 1 calc PR C 2
O8B O -0.1155(8) 0.7962(7) 0.6435(16) 0.093(8) Uani 0.488(5) 1 d PD C 2
C87B C -0.1678(12) 0.7733(9) 0.6690(16) 0.142(14) Uani 0.488(5) 1 d PD C 2
H87D H -0.2069 0.7937 0.6664 0.214 Uiso 0.488(5) 1 calc PR C 2
H87E H -0.1526 0.7650 0.7146 0.214 Uiso 0.488(5) 1 calc PR C 2
H87F H -0.1802 0.7453 0.6435 0.214 Uiso 0.488(5) 1 calc PR C 2
C90 C 0.2649(2) 0.74046(18) 0.8650(2) 0.0379(12) Uani 1 1 d . E .
H90A H 0.2640 0.7729 0.8714 0.045 Uiso 1 1 calc R . .
C91 C 0.3791(3) 0.74720(17) 0.8447(3) 0.0405(12) Uani 1 1 d . D .
C92 C 0.3978(3) 0.7849(2) 0.8852(3) 0.0561(16) Uani 1 1 d . . .
H92A H 0.3690 0.7949 0.9148 0.067 Uiso 1 1 calc R . .
C93 C 0.4589(3) 0.8082(2) 0.8829(4) 0.073(2) Uani 1 1 d . D .
H93A H 0.4710 0.8339 0.9108 0.087 Uiso 1 1 calc R . .
C94 C 0.5009(3) 0.7939(2) 0.8402(4) 0.072(2) Uani 1 1 d D . .
C95 C 0.4827(3) 0.7570(2) 0.7995(4) 0.078(2) Uani 1 1 d . D .
H95A H 0.5116 0.7470 0.7700 0.093 Uiso 1 1 calc R . .
C96 C 0.4220(3) 0.7344(2) 0.8016(3) 0.0635(18) Uani 1 1 d . . .
H96A H 0.4097 0.7094 0.7725 0.076 Uiso 1 1 calc R D .
O9 O 0.5621(7) 0.8148(8) 0.8321(14) 0.107(5) Uani 0.87(9) 1 d PD D 1
C97 C 0.578(2) 0.8534(6) 0.8728(10) 0.147(7) Uani 0.87(9) 1 d PD D 1
H97A H 0.6219 0.8658 0.8659 0.220 Uiso 0.87(9) 1 calc PR D 1
H97B H 0.5801 0.8442 0.9185 0.220 Uiso 0.87(9) 1 calc PR D 1
H97C H 0.5436 0.8772 0.8622 0.220 Uiso 0.87(9) 1 calc PR D 1
O9B O 0.567(2) 0.810(4) 0.853(9) 0.107(5) Uani 0.13(9) 1 d PD D 2
C97B C 0.608(9) 0.849(5) 0.870(8) 0.147(7) Uani 0.13(9) 1 d PD D 2
H97D H 0.6165 0.8519 0.9176 0.220 Uiso 0.13(9) 1 calc PR D 2
H97E H 0.5844 0.8766 0.8511 0.220 Uiso 0.13(9) 1 calc PR D 2
H97F H 0.6505 0.8456 0.8530 0.220 Uiso 0.13(9) 1 calc PR D 2
C101 C 0.1489(5) 0.7325(6) 0.8915(9) 0.038(2) Uani 0.614(8) 1 d PG E 1
C102 C 0.0884(6) 0.7183(6) 0.8541(8) 0.057(2) Uani 0.614(8) 1 d PG E 1
H10C H 0.0890 0.6974 0.8188 0.068 Uiso 0.614(8) 1 calc PR E 1
C103 C 0.0269(5) 0.7351(4) 0.8688(6) 0.061(3) Uani 0.614(8) 1 d PG E 1
H10D H -0.0141 0.7255 0.8435 0.074 Uiso 0.614(8) 1 calc PR E 1
C104 C 0.0260(3) 0.7660(3) 0.9209(5) 0.045(2) Uani 0.614(8) 1 d PGD E 1
C105 C 0.0865(4) 0.7802(4) 0.9583(4) 0.052(3) Uani 0.614(8) 1 d PG E 1
H10E H 0.0859 0.8011 0.9935 0.063 Uiso 0.614(8) 1 calc PR E 1
C106 C 0.1480(3) 0.7634(4) 0.9436(6) 0.044(3) Uani 0.614(8) 1 d PG E 1
H10F H 0.1890 0.7730 0.9689 0.052 Uiso 0.614(8) 1 calc PR E 1
O10 O -0.0381(4) 0.7792(3) 0.9316(4) 0.070(3) Uani 0.614(8) 1 d PD E 1
C107 C -0.0426(9) 0.8115(5) 0.9817(7) 0.107(6) Uani 0.614(8) 1 d PD E 1
H10G H -0.0900 0.8181 0.9839 0.161 Uiso 0.614(8) 1 calc PR E 1
H10H H -0.0198 0.8401 0.9724 0.161 Uiso 0.614(8) 1 calc PR E 1
H10I H -0.0212 0.7989 1.0235 0.161 Uiso 0.614(8) 1 calc PR E 1
C131 C 0.1557(9) 0.7405(9) 0.8898(15) 0.038(2) Uani 0.386(8) 1 d PG E 2
C132 C 0.0896(11) 0.7294(9) 0.8622(14) 0.057(2) Uani 0.386(8) 1 d PG E 2
H13B H 0.0817 0.7071 0.8283 0.068 Uiso 0.386(8) 1 calc PR E 2
C133 C 0.0352(8) 0.7513(7) 0.8848(10) 0.061(3) Uani 0.386(8) 1 d PG E 2
H13C H -0.0095 0.7437 0.8662 0.074 Uiso 0.386(8) 1 calc PR E 2
C134 C 0.0469(6) 0.7842(5) 0.9350(8) 0.045(2) Uani 0.386(8) 1 d PGD E 2
C135 C 0.1130(7) 0.7953(6) 0.9626(7) 0.052(3) Uani 0.386(8) 1 d PG E 2
H13D H 0.1209 0.8176 0.9965 0.063 Uiso 0.386(8) 1 calc PR E 2
C136 C 0.1674(5) 0.7735(8) 0.9399(11) 0.044(3) Uani 0.386(8) 1 d PG E 2
H13E H 0.2121 0.7810 0.9586 0.052 Uiso 0.386(8) 1 calc PR E 2
O10B O -0.0043(5) 0.8112(5) 0.9546(7) 0.079(5) Uani 0.386(8) 1 d PD E 2
C137 C -0.0724(7) 0.8015(9) 0.9319(13) 0.100(9) Uani 0.386(8) 1 d PD E 2
H13F H -0.1009 0.8230 0.9519 0.149 Uiso 0.386(8) 1 calc PR E 2
H13G H -0.0827 0.7698 0.9437 0.149 Uiso 0.386(8) 1 calc PR E 2
H13H H -0.0811 0.8049 0.8843 0.149 Uiso 0.386(8) 1 calc PR E 2
C110 C 0.3200(2) 0.62316(17) 0.9730(2) 0.0382(12) Uani 1 1 d . E .
H11B H 0.3376 0.6145 1.0164 0.046 Uiso 1 1 calc R . .
C111 C 0.4304(2) 0.61443(18) 0.9426(2) 0.0395(12) Uani 1 1 d . . .
C112 C 0.4778(3) 0.6342(2) 0.9081(3) 0.0517(15) Uani 1 1 d . . .
H11C H 0.4643 0.6581 0.8776 0.062 Uiso 1 1 calc R . .
C113 C 0.5451(3) 0.6194(2) 0.9178(3) 0.0553(16) Uani 1 1 d . . .
H11D H 0.5767 0.6331 0.8939 0.066 Uiso 1 1 calc R . .
C114 C 0.5651(3) 0.5845(2) 0.9629(3) 0.0486(14) Uani 1 1 d . . .
C115 C 0.5181(3) 0.5636(2) 0.9961(3) 0.0512(15) Uani 1 1 d . . .
H11E H 0.5316 0.5397 1.0266 0.061 Uiso 1 1 calc R . .
C116 C 0.4508(3) 0.5779(2) 0.9850(3) 0.0479(14) Uani 1 1 d . . .
H11F H 0.4186 0.5624 1.0064 0.058 Uiso 1 1 calc R . .
C117 C 0.6793(3) 0.5864(3) 0.9407(4) 0.081(2) Uani 1 1 d . . .
H11G H 0.7228 0.5715 0.9544 0.121 Uiso 1 1 calc R . .
H11H H 0.6835 0.6196 0.9496 0.121 Uiso 1 1 calc R . .
H11I H 0.6653 0.5815 0.8939 0.121 Uiso 1 1 calc R . .
C121 C 0.2089(2) 0.62407(17) 1.0032(2) 0.0367(12) Uani 1 1 d . E .
C122 C 0.1453(3) 0.6075(2) 0.9852(3) 0.0594(16) Uani 1 1 d . . .
H12C H 0.1302 0.6005 0.9406 0.071 Uiso 1 1 calc R E .
C123 C 0.1012(3) 0.6007(2) 1.0318(3) 0.0628(17) Uani 1 1 d . E .
H12D H 0.0572 0.5891 1.0181 0.075 Uiso 1 1 calc R . .
C124 C 0.1210(3) 0.6103(2) 1.0948(3) 0.0565(16) Uani 1 1 d . . .
C125 C 0.1860(3) 0.6287(2) 1.1153(3) 0.0693(19) Uani 1 1 d . E .
H12E H 0.1999 0.6361 1.1600 0.083 Uiso 1 1 calc R . .
C126 C 0.2298(3) 0.6359(2) 1.0691(3) 0.0632(17) Uani 1 1 d . . .
H12F H 0.2732 0.6486 1.0823 0.076 Uiso 1 1 calc R E .
C127 C 0.0239(4) 0.5775(4) 1.1299(4) 0.112(3) Uani 1 1 d . . .
H12G H 0.0015 0.5751 1.1687 0.168 Uiso 1 1 calc R E .
H12H H 0.0350 0.5466 1.1157 0.168 Uiso 1 1 calc R . .
H12I H -0.0062 0.5928 1.0947 0.168 Uiso 1 1 calc R . .
Cl1 Cl 0.27555(12) 0.34930(8) 0.74125(15) 0.1264(10) Uani 1 1 d D . .
C1S C 0.3184(4) 0.2955(2) 0.7562(5) 0.102(3) Uani 1 1 d D . .
H1SA H 0.2850 0.2704 0.7562 0.123 Uiso 1 1 calc R . .
H1SB H 0.3450 0.2893 0.7206 0.123 Uiso 1 1 calc R . .
Cl2 Cl 0.37004(18) 0.29577(9) 0.82864(18) 0.1782(16) Uani 1 1 d D . .
Cl3 Cl 0.0291(2) 0.54834(18) 0.8455(3) 0.137(2) Uani 0.70 1 d PD F 1
C2S C -0.0461(5) 0.5729(5) 0.8048(8) 0.119(5) Uani 0.70 1 d PD F 1
H2SA H -0.0671 0.5514 0.7705 0.143 Uiso 0.70 1 calc PR F 1
H2SB H -0.0780 0.5775 0.8363 0.143 Uiso 0.70 1 calc PR F 1
Cl4 Cl -0.0324(4) 0.62107(19) 0.7725(3) 0.183(3) Uani 0.70 1 d PD F 1
Cl5 Cl -0.0286(4) 0.6352(3) 0.7502(4) 0.085(2) Uiso 0.30 1 d PD G 2
C3S C -0.004(4) 0.6036(10) 0.8238(14) 0.30(4) Uiso 0.30 1 d PD G 2
H3SA H 0.0381 0.6175 0.8466 0.359 Uiso 0.30 1 calc PR G 2
H3SB H -0.0388 0.6082 0.8522 0.359 Uiso 0.30 1 calc PR G 2
Cl6 Cl 0.0084(12) 0.5483(7) 0.8181(10) 0.213(10) Uiso 0.30 1 d PD G 2

loop_
_atom_site_aniso_label
_atom_site_aniso_U_11
_atom_site_aniso_U_22
_atom_site_aniso_U_33
_atom_site_aniso_U_23
_atom_site_aniso_U_13
_atom_site_aniso_U_12
Mo1 0.0282(2) 0.0337(2) 0.0314(2) 0.00181(18) 0.00364(17) 0.00093(18)
Mo2 0.0289(2) 0.0348(2) 0.0305(2) 0.00130(18) 0.00435(17) 0.00082(18)
Mo3 0.0294(2) 0.0402(3) 0.0300(2) 0.00243(18) 0.00438(18) -0.00052(18)
Mo4 0.0290(2) 0.0392(2) 0.0282(2) 0.00191(18) 0.00306(17) 0.00362(18)
Mo5 0.0276(2) 0.0360(2) 0.0321(2) -0.00212(18) 0.00273(17) 0.00076(18)
Mo6 0.0277(2) 0.0389(2) 0.0304(2) -0.00130(18) 0.00300(17) 0.00036(18)
B1 0.057(4) 0.049(4) 0.063(5) 0.004(3) 0.007(4) 0.011(3)
F1 0.0463(17) 0.0420(17) 0.0376(17) 0.0042(13) 0.0049(13) 0.0014(13)
F2 0.0373(16) 0.0365(16) 0.0387(16) 0.0059(12) 0.0047(12) 0.0044(12)
F3 0.0385(16) 0.0452(17) 0.0351(16) 0.0014(13) 0.0022(12) 0.0016(13)
F4 0.0372(15) 0.0444(16) 0.0301(15) 0.0009(12) 0.0033(12) 0.0047(13)
F5 0.0435(17) 0.0393(16) 0.0421(17) -0.0047(13) 0.0039(13) 0.0027(13)
F6 0.0447(17) 0.0405(16) 0.0381(17) 0.0001(13) 0.0031(13) -0.0001(13)
N1 0.030(2) 0.035(2) 0.035(2) 0.0031(18) 0.0021(18) 0.0039(18)
N2 0.036(2) 0.035(2) 0.033(2) 0.0022(18) 0.0070(18) 0.0031(18)
N3 0.036(2) 0.032(2) 0.033(2) -0.0005(18) 0.0039(18) 0.0024(18)
N4 0.032(2) 0.038(2) 0.036(2) -0.0016(18) 0.0042(18) -0.0036(18)
N5 0.029(2) 0.049(3) 0.029(2) 0.0007(19) 0.0065(17) 0.0005(19)
N6 0.027(2) 0.053(3) 0.023(2) 0.0030(18) 0.0018(17) 0.0009(19)
N7 0.050(3) 0.039(3) 0.041(3) 0.009(2) 0.006(2) -0.001(2)
N8 0.048(3) 0.045(3) 0.038(3) 0.012(2) 0.004(2) 0.009(2)
N9 0.033(2) 0.032(2) 0.045(3) -0.0036(19) 0.0037(19) -0.0007(18)
N10 0.032(2) 0.038(2) 0.040(3) -0.0060(19) 0.0039(19) 0.0043(19)
N11 0.029(2) 0.047(3) 0.033(2) -0.0042(19) 0.0026(18) 0.0020(18)
N12 0.032(2) 0.044(2) 0.029(2) -0.0041(18) 0.0035(18) 0.0011(18)
O1 0.037(2) 0.062(3) 0.075(3) 0.015(2) 0.011(2) 0.0145(19)
O3 0.044(2) 0.136(4) 0.050(3) -0.015(3) 0.017(2) -0.002(3)
O5 0.067(3) 0.131(4) 0.066(3) -0.016(3) 0.042(3) -0.006(3)
O6 0.035(2) 0.085(3) 0.061(3) -0.012(2) 0.0027(19) -0.008(2)
O11 0.035(2) 0.099(3) 0.060(3) 0.013(2) 0.0038(19) 0.017(2)
O12 0.075(3) 0.112(4) 0.061(3) 0.000(3) 0.032(3) 0.005(3)
C1B 0.052(4) 0.054(4) 0.051(4) 0.006(3) 0.016(3) 0.002(3)
C2B 0.058(4) 0.067(4) 0.042(3) -0.004(3) 0.009(3) 0.011(3)
C3B 0.062(4) 0.082(5) 0.054(4) -0.001(3) 0.014(3) 0.022(4)
C4B 0.054(4) 0.098(6) 0.069(5) 0.019(4) 0.025(4) 0.010(4)
C5B 0.071(5) 0.082(5) 0.081(5) 0.015(4) 0.030(4) -0.012(4)
C6B 0.062(4) 0.059(4) 0.080(5) 0.009(3) 0.023(4) -0.001(3)
C7B 0.043(3) 0.053(4) 0.057(4) 0.000(3) 0.010(3) 0.005(3)
C8B 0.047(4) 0.065(4) 0.074(5) 0.003(3) 0.003(3) 0.001(3)
C9B 0.058(4) 0.082(5) 0.075(5) -0.010(4) 0.006(4) -0.008(4)
C10 0.043(3) 0.031(3) 0.034(3) 0.000(2) 0.004(2) 0.000(2)
C10B 0.061(4) 0.056(4) 0.098(6) -0.017(4) 0.029(4) -0.005(3)
C11B 0.090(5) 0.051(4) 0.079(5) 0.000(4) 0.033(4) 0.003(4)
C12B 0.079(5) 0.052(4) 0.053(4) -0.005(3) 0.018(3) 0.004(3)
C13B 0.070(5) 0.047(4) 0.083(5) 0.003(3) -0.010(4) 0.004(3)
C14B 0.128(7) 0.061(5) 0.082(6) 0.018(4) 0.007(5) 0.008(5)
C15B 0.156(10) 0.088(7) 0.102(8) 0.022(5) -0.021(7) -0.011(7)
C16B 0.148(11) 0.092(8) 0.166(11) 0.067(7) -0.070(9) -0.041(7)
C17B 0.090(7) 0.086(7) 0.220(14) 0.051(8) -0.063(8) -0.015(5)
C18B 0.078(5) 0.061(5) 0.148(8) 0.026(5) -0.024(5) -0.006(4)
C19B 0.050(4) 0.055(4) 0.073(4) -0.007(3) 0.014(3) 0.003(3)
C20B 0.061(4) 0.076(5) 0.109(6) -0.035(4) 0.033(4) -0.004(4)
C21B 0.078(6) 0.110(7) 0.144(8) -0.061(6) 0.058(6) -0.018(5)
C22B 0.092(7) 0.133(8) 0.138(9) -0.066(7) 0.058(6) -0.017(6)
C23B 0.084(6) 0.116(7) 0.113(7) -0.064(6) 0.030(5) -0.013(5)
C24B 0.057(4) 0.082(5) 0.091(6) -0.018(4) 0.019(4) -0.002(4)
C11 0.033(3) 0.039(3) 0.032(3) 0.004(2) 0.003(2) 0.004(2)
C12 0.046(3) 0.041(3) 0.061(4) 0.000(3) 0.005(3) 0.001(3)
C13 0.048(3) 0.035(3) 0.068(4) 0.006(3) 0.012(3) 0.009(3)
C14 0.036(3) 0.060(4) 0.040(3) 0.009(3) 0.008(2) 0.013(3)
C15 0.033(3) 0.048(3) 0.044(3) 0.004(2) 0.005(2) -0.002(2)
C16 0.040(3) 0.040(3) 0.040(3) 0.003(2) 0.007(2) 0.004(2)
C17 0.035(3) 0.089(5) 0.094(5) 0.021(4) 0.007(3) 0.008(3)
C21 0.036(3) 0.041(3) 0.034(3) 0.005(2) 0.005(2) -0.001(2)
C22 0.056(4) 0.045(3) 0.050(4) 0.008(3) 0.014(3) 0.007(3)
C23 0.060(4) 0.069(4) 0.051(4) 0.005(3) 0.020(3) 0.011(3)
C24 0.048(4) 0.071(5) 0.062(4) 0.021(3) 0.014(3) -0.002(3)
C25 0.079(5) 0.050(4) 0.098(6) 0.015(4) 0.035(4) -0.006(3)
C26 0.074(4) 0.044(4) 0.079(5) 0.003(3) 0.036(4) -0.002(3)
O2B 0.082(4) 0.098(8) 0.082(5) 0.026(4) 0.039(4) -0.019(5)
C27B 0.213(14) 0.094(9) 0.192(14) 0.047(10) 0.134(12) -0.026(10)
C30 0.039(3) 0.036(3) 0.037(3) -0.004(2) 0.003(2) -0.001(2)
C31 0.036(3) 0.035(3) 0.037(3) -0.001(2) 0.012(2) 0.003(2)
C32 0.033(3) 0.069(4) 0.048(4) -0.005(3) 0.005(3) 0.004(3)
C33 0.042(3) 0.080(4) 0.035(3) -0.009(3) 0.000(3) 0.004(3)
C34 0.042(3) 0.073(4) 0.038(3) -0.002(3) 0.014(3) 0.006(3)
C35 0.031(3) 0.093(5) 0.052(4) -0.012(3) 0.011(3) -0.005(3)
C36 0.041(3) 0.073(4) 0.046(4) -0.013(3) 0.006(3) -0.006(3)
C37 0.062(5) 0.183(9) 0.051(4) -0.035(5) 0.025(4) -0.012(5)
C41 0.038(3) 0.046(3) 0.036(3) -0.005(2) 0.002(2) -0.008(2)
C42 0.043(4) 0.070(4) 0.086(5) -0.002(4) 0.014(3) -0.006(3)
C43 0.039(4) 0.106(6) 0.098(6) -0.003(5) 0.013(4) -0.013(4)
C44 0.047(4) 0.107(6) 0.061(4) -0.016(4) 0.009(3) -0.029(4)
C45 0.073(6) 0.063(5) 0.168(9) -0.013(5) 0.028(6) -0.034(4)
C46 0.047(4) 0.059(5) 0.164(8) 0.005(5) 0.010(5) -0.009(3)
O4 0.093(11) 0.147(18) 0.163(16) -0.035(12) 0.010(11) -0.087(10)
C47 0.101(13) 0.24(3) 0.095(16) -0.059(14) 0.042(12) -0.120(17)
O4B 0.025(9) 0.082(12) 0.072(13) -0.007(9) 0.005(8) -0.001(9)
C50 0.038(3) 0.052(3) 0.030(3) 0.000(2) 0.004(2) 0.005(2)
C51 0.041(3) 0.048(3) 0.033(3) -0.001(2) 0.013(2) -0.003(2)
C52 0.047(3) 0.070(4) 0.040(3) 0.008(3) 0.012(3) 0.004(3)
C53 0.062(4) 0.084(5) 0.034(3) 0.006(3) 0.016(3) -0.009(3)
C54 0.047(4) 0.082(5) 0.051(4) -0.010(3) 0.027(3) -0.009(3)
C55 0.037(3) 0.087(5) 0.052(4) -0.011(3) 0.014(3) 0.004(3)
C56 0.039(3) 0.065(4) 0.040(3) 0.004(3) 0.009(2) 0.002(3)
C57 0.093(6) 0.198(10) 0.055(5) -0.023(6) 0.045(4) -0.035(6)
C61 0.029(3) 0.048(3) 0.027(3) 0.001(2) 0.000(2) 0.009(2)
C62 0.041(3) 0.116(6) 0.032(3) -0.014(3) 0.002(3) -0.005(3)
C63 0.037(3) 0.115(6) 0.038(3) -0.005(3) 0.012(3) -0.009(3)
C64 0.031(3) 0.054(3) 0.047(3) -0.002(3) 0.001(2) 0.000(2)
C65 0.047(4) 0.105(5) 0.039(4) -0.017(3) 0.000(3) -0.014(3)
C66 0.044(3) 0.088(5) 0.036(3) -0.004(3) 0.007(3) -0.013(3)
C67 0.037(3) 0.082(5) 0.078(5) 0.004(4) 0.006(3) -0.005(3)
C70 0.062(4) 0.035(3) 0.043(3) 0.008(2) 0.008(3) 0.009(3)
C71 0.054(4) 0.042(3) 0.048(6) 0.017(3) 0.005(3) -0.005(3)
C72 0.050(7) 0.066(5) 0.060(5) -0.002(4) 0.008(5) -0.016(4)
C73 0.054(6) 0.086(6) 0.068(5) 0.009(4) 0.012(5) -0.022(5)
C74 0.057(4) 0.060(5) 0.101(7) 0.027(5) 0.003(4) -0.028(4)
C75 0.067(6) 0.045(5) 0.091(10) 0.007(5) -0.004(6) -0.002(4)
C76 0.062(5) 0.050(5) 0.053(7) 0.011(5) 0.000(5) -0.004(4)
C77 0.088(9) 0.085(11) 0.119(13) -0.004(9) 0.028(8) -0.034(8)
C71B 0.054(4) 0.042(3) 0.048(6) 0.017(3) 0.005(3) -0.005(3)
C72B 0.050(7) 0.066(5) 0.060(5) -0.002(4) 0.008(5) -0.016(4)
C73B 0.054(6) 0.086(6) 0.068(5) 0.009(4) 0.012(5) -0.022(5)
C74B 0.057(4) 0.060(5) 0.101(7) 0.027(5) 0.003(4) -0.028(4)
C75B 0.067(6) 0.045(5) 0.091(10) 0.007(5) -0.004(6) -0.002(4)
C76B 0.062(5) 0.050(5) 0.053(7) 0.011(5) 0.000(5) -0.004(4)
C81 0.040(4) 0.037(4) 0.042(3) 0.009(3) 0.001(3) 0.005(3)
C82 0.045(5) 0.066(6) 0.104(9) -0.007(7) 0.002(7) 0.000(4)
C83 0.063(6) 0.050(5) 0.112(9) -0.015(7) -0.005(8) 0.015(5)
C84 0.052(5) 0.048(5) 0.088(5) 0.010(4) 0.018(4) 0.010(4)
C85 0.045(6) 0.059(6) 0.125(11) 0.013(7) 0.021(7) 0.009(5)
C86 0.047(6) 0.043(5) 0.120(10) 0.004(6) 0.018(6) 0.009(4)
C87 0.040(9) 0.068(11) 0.20(3) 0.030(16) 0.014(13) -0.003(8)
O8 0.053(10) 0.039(9) 0.154(16) 0.000(10) 0.031(9) 0.011(7)
C81B 0.040(4) 0.037(4) 0.042(3) 0.009(3) 0.001(3) 0.005(3)
C82B 0.045(5) 0.066(6) 0.104(9) -0.007(7) 0.002(7) 0.000(4)
C83B 0.063(6) 0.050(5) 0.112(9) -0.015(7) -0.005(8) 0.015(5)
C84B 0.052(5) 0.048(5) 0.088(5) 0.010(4) 0.018(4) 0.010(4)
C85B 0.045(6) 0.059(6) 0.125(11) 0.013(7) 0.021(7) 0.009(5)
C86B 0.047(6) 0.043(5) 0.120(10) 0.004(6) 0.018(6) 0.009(4)
O8B 0.051(8) 0.050(11) 0.180(18) 0.038(10) 0.025(10) 0.013(8)
C87B 0.075(19) 0.104(19) 0.27(4) 0.07(2) 0.09(2) 0.058(16)
C90 0.039(3) 0.035(3) 0.037(3) -0.007(2) -0.001(2) 0.005(2)
C91 0.036(3) 0.036(3) 0.050(3) -0.003(2) 0.008(2) -0.001(2)
C92 0.052(4) 0.054(4) 0.064(4) -0.016(3) 0.014(3) -0.007(3)
C93 0.067(5) 0.053(4) 0.096(6) -0.027(4) 0.004(4) -0.020(3)
C94 0.049(4) 0.053(4) 0.117(6) -0.017(4) 0.021(4) -0.015(3)
C95 0.060(4) 0.072(5) 0.111(6) -0.034(4) 0.043(4) -0.024(4)
C96 0.055(4) 0.057(4) 0.082(5) -0.028(3) 0.023(3) -0.021(3)
O9 0.079(4) 0.082(6) 0.167(14) -0.046(8) 0.046(5) -0.044(4)
C97 0.102(17) 0.133(10) 0.217(13) -0.084(9) 0.062(12) -0.079(10)
O9B 0.079(4) 0.082(6) 0.167(14) -0.046(8) 0.046(5) -0.044(4)
C97B 0.102(17) 0.133(10) 0.217(13) -0.084(9) 0.062(12) -0.079(10)
C101 0.039(4) 0.036(6) 0.041(3) 0.002(4) 0.014(3) 0.005(4)
C102 0.041(4) 0.053(8) 0.076(6) -0.028(4) 0.004(4) 0.007(4)
C103 0.035(5) 0.057(9) 0.091(9) -0.038(6) 0.006(5) -0.001(5)
C104 0.039(6) 0.041(7) 0.057(6) -0.017(5) 0.012(5) -0.003(4)
C105 0.036(8) 0.076(9) 0.047(4) -0.016(5) 0.013(5) -0.002(5)
C106 0.034(5) 0.057(7) 0.043(4) -0.002(4) 0.018(5) -0.001(5)
O10 0.041(5) 0.073(6) 0.099(6) -0.029(5) 0.024(4) 0.003(4)
C107 0.079(11) 0.132(13) 0.113(13) -0.056(11) 0.021(10) 0.023(10)
C131 0.039(4) 0.036(6) 0.041(3) 0.002(4) 0.014(3) 0.005(4)
C132 0.041(4) 0.053(8) 0.076(6) -0.028(4) 0.004(4) 0.007(4)
C133 0.035(5) 0.057(9) 0.091(9) -0.038(6) 0.006(5) -0.001(5)
C134 0.039(6) 0.041(7) 0.057(6) -0.017(5) 0.012(5) -0.003(4)
C135 0.036(8) 0.076(9) 0.047(4) -0.016(5) 0.013(5) -0.002(5)
C136 0.034(5) 0.057(7) 0.043(4) -0.002(4) 0.018(5) -0.001(5)
O10B 0.050(8) 0.095(11) 0.096(11) -0.036(8) 0.026(7) 0.003(7)
C137 0.047(13) 0.12(2) 0.14(2) -0.052(18) 0.035(14) 0.000(13)
C110 0.039(3) 0.044(3) 0.028(3) -0.006(2) -0.005(2) 0.003(2)
C111 0.035(3) 0.052(3) 0.029(3) -0.005(2) -0.002(2) 0.005(2)
C112 0.042(3) 0.063(4) 0.049(4) 0.011(3) 0.003(3) 0.006(3)
C113 0.035(3) 0.072(4) 0.059(4) 0.013(3) 0.010(3) 0.001(3)
C114 0.035(3) 0.068(4) 0.041(3) -0.003(3) -0.002(2) 0.014(3)
C115 0.046(3) 0.069(4) 0.037(3) 0.012(3) 0.002(3) 0.014(3)
C116 0.040(3) 0.063(4) 0.041(3) 0.002(3) 0.007(2) 0.006(3)
C117 0.039(4) 0.118(6) 0.085(5) 0.012(5) 0.007(4) 0.018(4)
C121 0.037(3) 0.044(3) 0.028(3) -0.006(2) 0.001(2) 0.002(2)
C122 0.062(4) 0.075(4) 0.042(4) -0.010(3) 0.008(3) -0.003(3)
C123 0.054(4) 0.083(5) 0.054(4) -0.003(3) 0.015(3) -0.007(3)
C124 0.054(4) 0.074(4) 0.045(4) -0.001(3) 0.018(3) 0.008(3)
C125 0.062(4) 0.100(5) 0.046(4) -0.011(4) 0.010(3) 0.015(4)
C126 0.051(4) 0.082(5) 0.057(4) -0.014(3) 0.009(3) 0.001(3)
C127 0.073(5) 0.203(10) 0.065(5) -0.005(6) 0.029(4) -0.037(6)
Cl1 0.0850(15) 0.0858(16) 0.201(3) 0.0166(16) -0.0028(17) 0.0193(12)
C1S 0.071(5) 0.066(5) 0.167(9) 0.004(5) 0.010(5) 0.007(4)
Cl2 0.207(3) 0.0763(17) 0.213(3) 0.0197(18) -0.096(3) -0.0143(18)
Cl3 0.098(3) 0.174(4) 0.125(4) -0.048(3) -0.025(3) 0.028(3)
C2S 0.046(7) 0.146(12) 0.162(14) 0.018(11) 0.008(8) -0.026(8)
Cl4 0.302(8) 0.141(4) 0.125(4) 0.049(3) 0.095(5) 0.047(4)

loop_
_atom_type_symbol
_atom_type_description
_atom_type_scat_dispersion_real
_atom_type_scat_dispersion_imag
_atom_type_scat_source
C C 0.0033 0.0016 'International Tables Vol C Tables 4.2.6.8 and 6.1.1.4'
H H 0.0000 0.0000 'International Tables Vol C Tables 4.2.6.8 and 6.1.1.4'
B B 0.0013 0.0007 'International Tables Vol C Tables 4.2.6.8 and 6.1.1.4'
N N 0.0061 0.0033 'International Tables Vol C Tables 4.2.6.8 and 6.1.1.4'
O O 0.0106 0.0060 'International Tables Vol C Tables 4.2.6.8 and 6.1.1.4'
F F 0.0171 0.0103 'International Tables Vol C Tables 4.2.6.8 and 6.1.1.4'
Mo Mo -1.6832 0.6857 'International Tables Vol C Tables 4.2.6.8 and 6.1.1.4'
Cl Cl 0.1484 0.1585 'International Tables Vol C Tables 4.2.6.8 and 6.1.1.4'

loop_
_geom_angle_atom_site_label_1
_geom_angle_atom_site_label_2
_geom_angle_atom_site_label_3
_geom_angle
F1 Mo1 F5 84.34(11)
F1 Mo1 N1 161.85(13)
F5 Mo1 N1 89.96(13)
F1 Mo1 N3 87.32(13)
F5 Mo1 N3 165.46(13)
N1 Mo1 N3 94.36(15)
F1 Mo1 Mo2 105.57(8)
F5 Mo1 Mo2 102.20(8)
N1 Mo1 Mo2 92.46(11)
N3 Mo1 Mo2 91.50(11)
F6 Mo2 N4 163.44(13)
F6 Mo2 F2 83.92(11)
N4 Mo2 F2 88.45(13)
F6 Mo2 N2 91.43(13)
N4 Mo2 N2 93.28(15)
F2 Mo2 N2 168.61(13)
F6 Mo2 Mo1 103.55(8)
N4 Mo2 Mo1 92.23(11)
F2 Mo2 Mo1 100.08(7)
N2 Mo2 Mo1 91.12(11)
F1 Mo3 N7 162.41(15)
F1 Mo3 N5 89.78(13)
N7 Mo3 N5 96.96(16)
F1 Mo3 F3 84.97(11)
N7 Mo3 F3 84.33(14)
N5 Mo3 F3 164.66(13)
F1 Mo3 Mo4 103.62(8)
N7 Mo3 Mo4 92.40(12)
N5 Mo3 Mo4 92.05(11)
F3 Mo3 Mo4 103.18(8)
F4 Mo4 F2 81.89(10)
F4 Mo4 N8 87.54(14)
F2 Mo4 N8 164.05(14)
F4 Mo4 N6 163.70(13)
F2 Mo4 N6 89.52(13)
N8 Mo4 N6 97.67(16)
F4 Mo4 Mo3 103.24(7)
F2 Mo4 Mo3 102.40(7)
N8 Mo4 Mo3 91.59(12)
N6 Mo4 Mo3 92.09(10)
F5 Mo5 N11 87.68(13)
F5 Mo5 F3 83.21(11)
N11 Mo5 F3 162.82(13)
F5 Mo5 N9 165.22(14)
N11 Mo5 N9 95.59(16)
F3 Mo5 N9 89.78(14)
F5 Mo5 Mo6 103.36(8)
N11 Mo5 Mo6 92.52(11)
F3 Mo5 Mo6 103.72(8)
N9 Mo5 Mo6 90.92(11)
F6 Mo6 N10 164.24(13)
F6 Mo6 F4 85.09(11)
N10 Mo6 F4 89.18(13)
F6 Mo6 N12 89.08(13)
N10 Mo6 N12 92.95(15)
F4 Mo6 N12 165.44(13)
F6 Mo6 Mo5 102.69(8)
N10 Mo6 Mo5 92.88(11)
F4 Mo6 Mo5 102.70(7)
N12 Mo6 Mo5 91.58(11)
C7B B1 C13B 108.8(5)
C7B B1 C1B 110.0(5)
C13B B1 C1B 109.7(5)
C7B B1 C19B 108.3(5)
C13B B1 C19B 109.0(5)
C1B B1 C19B 111.0(5)
Mo1 F1 Mo3 142.85(15)
Mo2 F2 Mo4 144.10(14)
Mo5 F3 Mo3 140.80(14)
Mo4 F4 Mo6 143.04(13)
Mo1 F5 Mo5 143.70(14)
Mo2 F6 Mo6 142.77(14)
C10 N1 C11 119.4(4)
C10 N1 Mo1 118.6(3)
C11 N1 Mo1 121.9(3)
C10 N2 C21 116.7(4)
C10 N2 Mo2 118.5(3)
C21 N2 Mo2 124.8(3)
C30 N3 C31 121.0(4)
C30 N3 Mo1 118.2(3)
C31 N3 Mo1 120.0(3)
C30 N4 C41 119.0(4)
C30 N4 Mo2 118.7(3)
C41 N4 Mo2 122.3(3)
C50 N5 C51 117.1(4)
C50 N5 Mo3 118.7(3)
C51 N5 Mo3 124.2(3)
C50 N6 C61 119.0(4)
C50 N6 Mo4 117.2(3)
C61 N6 Mo4 123.2(3)
C70 N7 C71 120.2(5)
C70 N7 C71B 122.4(15)
C70 N7 Mo3 118.6(4)
C71 N7 Mo3 118.8(4)
C71B N7 Mo3 118.7(14)
C70 N8 C81B 113.2(5)
C70 N8 C81 124.1(5)
C70 N8 Mo4 117.5(3)
C81B N8 Mo4 128.9(5)
C81 N8 Mo4 118.3(4)
C90 N9 C91 119.6(4)
C90 N9 Mo5 119.0(3)
C91 N9 Mo5 121.4(3)
C90 N10 C131 113.9(12)
C90 N10 C101 124.5(7)
C90 N10 Mo6 118.2(3)
C131 N10 Mo6 127.9(11)
C101 N10 Mo6 117.2(7)
C110 N11 C111 119.0(4)
C110 N11 Mo5 118.3(3)
C111 N11 Mo5 121.3(3)
C110 N12 C121 119.5(4)
C110 N12 Mo6 118.6(3)
C121 N12 Mo6 121.8(3)
C14 O1 C17 117.1(4)
C34 O3 C37 117.6(5)
C54 O5 C57 118.3(6)
C64 O6 C67 116.3(4)
C114 O11 C117 116.9(5)
C124 O12 C127 116.6(5)
C2B C1B C6B 114.2(6)
C2B C1B B1 123.7(5)
C6B C1B B1 122.1(5)
C3B C2B C1B 122.9(6)
C4B C3B C2B 121.3(6)
C5B C4B C3B 117.9(7)
C4B C5B C6B 121.2(7)
C5B C6B C1B 122.5(6)
C8B C7B C12B 113.2(6)
C8B C7B B1 124.8(5)
C12B C7B B1 122.0(6)
C7B C8B C9B 123.4(6)
C10B C9B C8B 120.5(7)
N1 C10 N2 119.3(4)
C11B C10B C9B 118.0(7)
C10B C11B C12B 121.0(7)
C11B C12B C7B 123.9(6)
C14B C13B C18B 114.9(7)
C14B C13B B1 123.5(6)
C18B C13B B1 121.5(7)
C13B C14B C15B 122.8(9)
C16B C15B C14B 119.4(11)
C17B C16B C15B 120.3(10)
C16B C17B C18B 119.7(10)
C17B C18B C13B 122.9(10)
C20B C19B C24B 113.3(6)
C20B C19B B1 122.2(6)
C24B C19B B1 124.5(6)
C21B C20B C19B 123.4(7)
C22B C21B C20B 120.3(7)
C21B C22B C23B 119.5(8)
C22B C23B C24B 119.7(8)
C23B C24B C19B 123.8(7)
C16 C11 C12 119.3(5)
C16 C11 N1 120.1(4)
C12 C11 N1 120.6(4)
C13 C12 C11 120.1(5)
C14 C13 C12 120.3(5)
C13 C14 C15 119.8(4)
C13 C14 O1 116.4(5)
C15 C14 O1 123.8(5)
C14 C15 C16 119.7(5)
C11 C16 C15 120.8(5)
C26 C21 C22 118.6(5)
C26 C21 N2 121.1(5)
C22 C21 N2 120.3(5)
C21 C22 C23 120.5(5)
C24 C23 C22 120.8(6)
C23 C24 C25 119.4(5)
C23 C24 O2B 117.8(9)
C25 C24 O2B 122.8(9)
C23 C24 O2 98(3)
C25 C24 O2 142(3)
C24 C25 C26 120.0(6)
C21 C26 C25 120.6(6)
C24 O2 C27 106(5)
C24 O2B C27B 118.8(8)
N4 C30 N3 119.4(4)
C32 C31 C36 118.0(5)
C32 C31 N3 123.6(4)
C36 C31 N3 118.3(5)
C31 C32 C33 121.6(5)
C34 C33 C32 120.1(5)
O3 C34 C33 125.2(5)
O3 C34 C35 115.9(5)
C33 C34 C35 118.9(5)
C36 C35 C34 120.1(5)
C35 C36 C31 121.2(5)
C46 C41 C42 116.5(5)
C46 C41 N4 124.7(5)
C42 C41 N4 118.7(5)
C41 C42 C43 121.1(6)
C44 C43 C42 121.4(7)
C45 C44 C43 118.4(6)
C45 C44 O4B 134.2(13)
C43 C44 O4B 107.3(12)
C45 C44 O4 119.5(16)
C43 C44 O4 121.9(16)
C44 C45 C46 121.2(7)
C41 C46 C45 121.3(7)
C47 O4 C44 120.9(16)
C44 O4B C47B 112(2)
N5 C50 N6 119.7(5)
C52 C51 C56 118.2(5)
C52 C51 N5 121.8(5)
C56 C51 N5 120.0(5)
C51 C52 C53 120.6(5)
C54 C53 C52 120.0(6)
C55 C54 O5 116.3(6)
C55 C54 C53 119.5(5)
O5 C54 C53 124.2(6)
C54 C55 C56 121.0(6)
C55 C56 C51 120.8(5)
C62 C61 C66 116.3(5)
C62 C61 N6 120.2(4)
C66 C61 N6 123.5(4)
C61 C62 C63 122.9(5)
C64 C63 C62 119.3(5)
C63 C64 C65 119.5(5)
C63 C64 O6 124.9(5)
C65 C64 O6 115.7(5)
C66 C65 C64 120.4(5)
C65 C66 C61 121.5(5)
N7 C70 N8 119.4(5)
C72 C71 C76 120.0
C72 C71 N7 116.0(7)
C76 C71 N7 123.9(7)
C71 C72 C73 120.0
C74 C73 C72 120.0
O7 C74 C75 111.7(9)
O7 C74 C73 128.2(9)
C75 C74 C73 120.0
C74 C75 C76 120.0
C75 C76 C71 120.0
C74 O7 C77 113.5(9)
C72B C71B C76B 120.0
C72B C71B N7 126(3)
C76B C71B N7 114(3)
C73B C72B C71B 120.0
C74B C73B C72B 120.0
C73B C74B C75B 120.0
C73B C74B O7B 107(4)
C75B C74B O7B 133(3)
C76B C75B C74B 120.0
C75B C76B C71B 120.0
C74B O7B C77B 127(3)
C82 C81 C86 120.0
C82 C81 N8 117.3(6)
C86 C81 N8 122.7(6)
C83 C82 C81 120.0
C84 C83 C82 120.0
O8 C84 C83 118.0(10)
O8 C84 C85 122.0(10)
C83 C84 C85 120.0
C86 C85 C84 120.0
C85 C86 C81 120.0
C84 O8 C87 120.5(17)
C82B C81B C86B 120.0
C82B C81B N8 125.0(6)
C86B C81B N8 114.6(6)
C83B C82B C81B 120.0
C82B C83B C84B 120.0
O8B C84B C85B 125.9(12)
O8B C84B C83B 114.0(12)
C85B C84B C83B 120.0
C86B C85B C84B 120.0
C85B C86B C81B 120.0
C84B O8B C87B 115.3(18)
N9 C90 N10 119.0(5)
C96 C91 C92 117.4(5)
C96 C91 N9 119.8(5)
C92 C91 N9 122.7(5)
C91 C92 C93 120.9(6)
C94 C93 C92 120.0(6)
C93 C94 C95 119.6(5)
C93 C94 O9B 116(7)
C95 C94 O9B 122(6)
C93 C94 O9 125.5(9)
C95 C94 O9 114.8(8)
C94 C95 C96 120.1(6)
C91 C96 C95 122.0(6)
C94 O9 C97 113(2)
C94 O9B C97B 144(10)
C102 C101 C106 120.0
C102 C101 N10 116.9(9)
C106 C101 N10 123.0(9)
C103 C102 C101 120.0
C102 C103 C104 120.0
O10 C104 C105 125.4(7)
O10 C104 C103 114.6(7)
C105 C104 C103 120.0
C104 C105 C106 120.0
C105 C106 C101 120.0
C104 O10 C107 117.6(11)
C132 C131 C136 120.0
C132 C131 N10 120.1(15)
C136 C131 N10 119.5(16)
C133 C132 C131 120.0
C132 C133 C134 120.0
O10B C134 C135 116.6(11)
O10B C134 C133 123.0(11)
C135 C134 C133 120.0
C134 C135 C136 120.0
C135 C136 C131 120.0
C134 O10B C137 120.9(17)
N12 C110 N11 118.7(4)
C116 C111 C112 118.3(5)
C116 C111 N11 122.9(5)
C112 C111 N11 118.6(5)
C111 C112 C113 121.2(5)
C114 C113 C112 119.6(5)
C115 C114 O11 115.5(5)
C115 C114 C113 119.8(5)
O11 C114 C113 124.7(5)
C114 C115 C116 120.2(5)
C111 C116 C115 120.8(5)
C122 C121 C126 118.8(5)
C122 C121 N12 120.2(5)
C126 C121 N12 121.0(5)
C121 C122 C123 121.2(6)
C124 C123 C122 120.7(6)
C123 C124 O12 125.8(6)
C123 C124 C125 119.9(6)
O12 C124 C125 114.3(6)
C126 C125 C124 119.6(6)
C121 C126 C125 119.7(6)
Cl2 C1S Cl1 111.5(5)
Cl4 C2S Cl3 111.3(7)
Cl6 C3S Cl5 117.9(19)

loop_
_geom_bond_atom_site_label_1
_geom_bond_atom_site_label_2
_geom_bond_distance
Mo1 F1 2.032(3)
Mo1 F5 2.043(3)
Mo1 N1 2.072(4)
Mo1 N3 2.100(4)
Mo1 Mo2 2.1585(6)
Mo2 F6 2.044(3)
Mo2 N4 2.078(4)
Mo2 F2 2.086(3)
Mo2 N2 2.094(4)
Mo3 F1 2.049(3)
Mo3 N7 2.079(4)
Mo3 N5 2.082(4)
Mo3 F3 2.093(3)
Mo3 Mo4 2.1355(6)
Mo4 F4 2.083(3)
Mo4 F2 2.102(3)
Mo4 N8 2.109(4)
Mo4 N6 2.110(4)
Mo5 F5 2.064(3)
Mo5 N11 2.085(4)
Mo5 F3 2.089(3)
Mo5 N9 2.105(4)
Mo5 Mo6 2.1369(6)
Mo6 F6 2.069(3)
Mo6 N10 2.083(4)
Mo6 F4 2.083(3)
Mo6 N12 2.094(4)
B1 C7B 1.636(9)
B1 C13B 1.636(9)
B1 C1B 1.655(9)
B1 C19B 1.658(9)
N1 C10 1.319(6)
N1 C11 1.441(6)
N2 C10 1.333(6)
N2 C21 1.433(6)
N3 C30 1.332(6)
N3 C31 1.431(6)
N4 C30 1.327(6)
N4 C41 1.441(6)
N5 C50 1.320(6)
N5 C51 1.433(6)
N6 C50 1.326(6)
N6 C61 1.437(6)
N7 C70 1.315(6)
N7 C71 1.419(7)
N7 C71B 1.51(3)
N8 C70 1.327(7)
N8 C81B 1.427(7)
N8 C81 1.480(7)
N9 C90 1.321(6)
N9 C91 1.433(6)
N10 C90 1.321(6)
N10 C131 1.429(11)
N10 C101 1.458(6)
N11 C110 1.331(6)
N11 C111 1.436(6)
N12 C110 1.331(6)
N12 C121 1.431(6)
O1 C14 1.382(4)
O1 C17 1.410(5)
O3 C34 1.366(6)
O3 C37 1.409(7)
O5 C54 1.373(6)
O5 C57 1.411(8)
O6 C64 1.383(6)
O6 C67 1.416(7)
O11 C114 1.376(6)
O11 C117 1.424(7)
O12 C124 1.378(7)
O12 C127 1.394(8)
C1B C2B 1.395(8)
C1B C6B 1.401(8)
C2B C3B 1.383(8)
C3B C4B 1.366(9)
C4B C5B 1.363(9)
C5B C6B 1.391(9)
C7B C8B 1.392(8)
C7B C12B 1.403(8)
C8B C9B 1.404(9)
C9B C10B 1.370(9)
C10B C11B 1.364(9)
C11B C12B 1.382(9)
C13B C14B 1.399(10)
C13B C18B 1.408(10)
C14B C15B 1.407(11)
C15B C16B 1.372(14)
C16B C17B 1.371(16)
C17B C18B 1.395(11)
C19B C20B 1.402(8)
C19B C24B 1.404(9)
C20B C21B 1.397(10)
C21B C22B 1.361(11)
C22B C23B 1.366(10)
C23B C24B 1.397(10)
C11 C16 1.374(7)
C11 C12 1.386(7)
C12 C13 1.385(7)
C13 C14 1.380(7)
C14 C15 1.381(7)
C15 C16 1.389(7)
C21 C26 1.370(7)
C21 C22 1.375(7)
C22 C23 1.383(7)
C23 C24 1.362(8)
C24 C25 1.367(9)
C24 O2B 1.385(5)
C24 O2 1.386(8)
C25 C26 1.397(8)
O2 C27 1.399(9)
O2B C27B 1.404(7)
C31 C32 1.367(7)
C31 C36 1.383(7)
C32 C33 1.382(7)
C33 C34 1.376(7)
C34 C35 1.384(8)
C35 C36 1.378(7)
C41 C46 1.348(8)
C41 C42 1.373(8)
C42 C43 1.382(8)
C43 C44 1.336(10)
C44 C45 1.330(10)
C44 O4B 1.387(7)
C44 O4 1.390(7)
C45 C46 1.401(9)
O4 C47 1.389(8)
O4B C47B 1.394(8)
C51 C52 1.383(7)
C51 C56 1.394(7)
C52 C53 1.402(7)
C53 C54 1.374(8)
C54 C55 1.372(8)
C55 C56 1.372(7)
C61 C62 1.362(7)
C61 C66 1.390(7)
C62 C63 1.392(8)
C63 C64 1.352(7)
C64 C65 1.376(8)
C65 C66 1.370(8)
C71 C72 1.3900
C71 C76 1.3900
C72 C73 1.3900
C73 C74 1.3900
C74 O7 1.382(6)
C74 C75 1.3900
C75 C76 1.3900
O7 C77 1.402(8)
C71B C72B 1.3900
C71B C76B 1.3900
C72B C73B 1.3900
C73B C74B 1.3900
C74B C75B 1.3900
C74B O7B 1.392(8)
C75B C76B 1.3900
O7B C77B 1.403(9)
C81 C82 1.3900
C81 C86 1.3900
C82 C83 1.3900
C83 C84 1.3900
C84 O8 1.386(7)
C84 C85 1.3900
C85 C86 1.3900
C87 O8 1.400(9)
C81B C82B 1.3900
C81B C86B 1.3900
C82B C83B 1.3900
C83B C84B 1.3900
C84B O8B 1.383(7)
C84B C85B 1.3900
C85B C86B 1.3900
O8B C87B 1.397(9)
C91 C96 1.369(7)
C91 C92 1.379(7)
C92 C93 1.397(8)
C93 C94 1.362(9)
C94 C95 1.362(9)
C94 O9B 1.386(8)
C94 O9 1.390(6)
C95 C96 1.379(8)
O9 C97 1.393(8)
O9B C97B 1.398(9)
C101 C102 1.3900
C101 C106 1.3900
C102 C103 1.3900
C103 C104 1.3900
C104 O10 1.380(6)
C104 C105 1.3900
C105 C106 1.3900
O10 C107 1.395(7)
C131 C132 1.3900
C131 C136 1.3900
C132 C133 1.3900
C133 C134 1.3900
C134 O10B 1.386(7)
C134 C135 1.3900
C135 C136 1.3900
O10B C137 1.397(8)
C111 C116 1.382(7)
C111 C112 1.383(7)
C112 C113 1.393(7)
C113 C114 1.380(8)
C114 C115 1.375(8)
C115 C116 1.388(7)
C121 C122 1.352(7)
C121 C126 1.396(7)
C122 C123 1.405(8)
C123 C124 1.320(8)
C124 C125 1.403(9)
C125 C126 1.396(8)
Cl1 C1S 1.766(7)
C1S Cl2 1.676(8)
Cl3 C2S 1.751(12)
C2S Cl4 1.573(12)
Cl5 C3S 1.766(19)
C3S Cl6 1.611(19)
